data_7011288
loop_
_publ_author_name
'Lorenzo Tei'
'Alexander J. Blake'
'Paul A. Cooke'
'Claudia Caltagirone'
'Francesco Demartin'
'Vito Lippolis'
'Francesca Morale'
'Claire Wilson'
'Martin Schr\"oder'

_publ_section_title
;
 Nitrile functionalised pendant-arm derivatives of aza- and mixed donor
 macrocyclic ligands as new building blocks for inorganic crystal
 engineering
;
_journal_issue 8
_journal_name_full 'J. Chem. Soc., Dalton Trans.'
_journal_page_first 1662
_journal_page_last 1670
_journal_paper_doi 10.1039/b110134j
_journal_year 2002
_chemical_formula_sum 'C12 H20 Ag B F4 N4 S'
_chemical_formula_weight 447.06
_chemical_name_systematic
; 
? 
;
_space_group_IT_number 14
_symmetry_cell_setting monoclinic
_symmetry_space_group_name_Hall '-P 2ybc'
_symmetry_space_group_name_H-M 'P 1 21/c 1'
_atom_sites_solution_hydrogens geom
_atom_sites_solution_primary direct
_atom_sites_solution_secondary difmap
_audit_creation_method SHELXL
_cell_angle_alpha 90.00
_cell_angle_beta 90.598(13)
_cell_angle_gamma 90.00
_cell_formula_units_Z 4
_cell_length_a 7.6037(11)
_cell_length_b 13.542(2)
_cell_length_c 15.674(2)
_cell_measurement_reflns_used 35
_cell_measurement_temperature 150(2)
_cell_measurement_theta_max 27
_cell_measurement_theta_min 13.2
_cell_volume 1613.9(4)
_computing_structure_refinement 'SHELXL-93 (Sheldrick, 1993)'
_computing_structure_solution 'SHELXS-86 (Sheldrick, 1990)'
_diffrn_ambient_temperature 150(2)
_diffrn_measurement_device 'Stoe Stadi-4'
_diffrn_measurement_method omega/theta
_diffrn_radiation_monochromator graphite
_diffrn_radiation_source 'fine-focus sealed tube'
_diffrn_radiation_type MoK\a
_diffrn_radiation_wavelength 0.71073
_diffrn_reflns_av_R_equivalents 0.0488
_diffrn_reflns_av_sigmaI/netI 0.0165
_diffrn_reflns_limit_h_max 9
_diffrn_reflns_limit_h_min -9
_diffrn_reflns_limit_k_max 16
_diffrn_reflns_limit_k_min 0
_diffrn_reflns_limit_l_max 18
_diffrn_reflns_limit_l_min -7
_diffrn_reflns_number 2877
_diffrn_reflns_theta_max 25.01
_diffrn_reflns_theta_min 2.60
_exptl_absorpt_coefficient_mu 1.421
_exptl_absorpt_correction_T_max 0.732
_exptl_absorpt_correction_T_min 0.669
_exptl_absorpt_correction_type 'psi scans'
_exptl_crystal_colour colourless
_exptl_crystal_density_diffrn 1.840
_exptl_crystal_description block
_exptl_crystal_F_000 896
_exptl_crystal_size_max 0.50
_exptl_crystal_size_mid 0.20
_exptl_crystal_size_min 0.19
_refine_diff_density_max 0.447
_refine_diff_density_min -0.293
_refine_diff_density_rms 0.068
_refine_ls_extinction_method none
_refine_ls_goodness_of_fit_all 1.154
_refine_ls_goodness_of_fit_obs 1.137
_refine_ls_hydrogen_treatment riding/model
_refine_ls_matrix_type full
_refine_ls_number_parameters 208
_refine_ls_number_reflns 2832
_refine_ls_number_restraints 0
_refine_ls_restrained_S_all 1.210
_refine_ls_restrained_S_obs 1.137
_refine_ls_R_factor_all 0.0294
_refine_ls_R_factor_obs 0.0238
_refine_ls_shift/esd_max 0.001
_refine_ls_shift/esd_mean 0.000
_refine_ls_structure_factor_coef Fsqd
_refine_ls_weighting_details 'w=1/[\s^2^(Fo^2^)+(0.0147P)^2^+2.5828P] where P=(Fo^2^+2Fc^2^)/3'
_refine_ls_weighting_scheme calc
_refine_ls_wR_factor_all 0.0551
_refine_ls_wR_factor_obs 0.0490
_reflns_number_observed 2577
_reflns_number_total 2848
_reflns_observed_criterion >2sigma(I)
_cod_data_source_file b110134j.txt
_cod_data_source_block agcn2s
_cod_depositor_comments
;
The following automatic conversions were performed:
'_symmetry_cell_setting' value 'Monoclinic' changed to 'monoclinic'
according to '/home/saulius/struct/CIF-dictionaries/cif_core.dic'
dictionary named 'cif_core.dic' version 2.4.1 from 2010-06-29.

Automatic conversion script
Id: cif_fix_enum 1527 2010-12-29 10:47:43Z saulius 

The following automatic conversions were performed:

'_refine_ls_weighting_scheme' value 'calc
w=1/[\s^2^(Fo^2^)+(0.0147P)^2^+2.5828P] where P=(Fo^2^+2Fc^2^)/3' was
changed to 'calc'. New tag '_refine_ls_weighting_details' was
created. The value of the new tag was set to
'w=1/[\s^2^(Fo^2^)+(0.0147P)^2^+2.5828P] where P=(Fo^2^+2Fc^2^)/3'.

Automatic conversion script
Id: cif_fix_values 3143 2015-03-26 13:38:13Z robertas 
;
_cod_original_cell_volume 1613.8(4)
_cod_original_sg_symbol_H-M P2(1)/c
_cod_database_code 7011288

loop_
_symmetry_equiv_pos_as_xyz
'x, y, z'
'-x, y+1/2, -z+1/2'
'-x, -y, -z'
'x, -y-1/2, z-1/2'

loop_
_atom_site_aniso_label
_atom_site_aniso_U_11
_atom_site_aniso_U_22
_atom_site_aniso_U_33
_atom_site_aniso_U_23
_atom_site_aniso_U_13
_atom_site_aniso_U_12
Ag1 0.01941(11) 0.02059(12) 0.01625(11) -0.00176(9) 0.00018(7) -0.00298(9)
S1 0.0147(3) 0.0193(3) 0.0229(3) 0.0021(3) 0.0003(3) -0.0007(3)
N4 0.0147(11) 0.0163(12) 0.0177(11) 0.0013(9) -0.0004(9) 0.0005(9)
N7 0.0172(12) 0.0147(12) 0.0183(12) 0.0023(9) -0.0006(9) -0.0001(9)
C3 0.0163(14) 0.0163(14) 0.0226(14) 0.0042(11) 0.0008(11) 0.0011(11)
C8 0.0241(15) 0.0168(14) 0.0199(14) -0.0006(11) -0.0046(11) -0.0006(12)
C6 0.0184(14) 0.0188(14) 0.0230(15) 0.0012(12) 0.0018(11) 0.0030(12)
C2 0.0163(14) 0.0224(15) 0.0220(14) 0.0032(12) -0.0007(11) -0.0006(11)
C5 0.0183(14) 0.0181(14) 0.0185(14) -0.0007(11) 0.0034(11) 0.0013(11)
C9 0.0197(14) 0.0188(14) 0.0224(15) -0.0008(12) -0.0039(11) -0.0049(12)
C71 0.028(2) 0.0161(14) 0.0239(15) 0.0022(12) -0.0019(12) -0.0018(12)
C73 0.030(2) 0.025(2) 0.023(2) 0.0012(13) -0.0048(12) -0.0036(13)
C72 0.057(2) 0.021(2) 0.036(2) 0.0105(14) -0.019(2) -0.006(2)
F1 0.0352(10) 0.0470(12) 0.0293(10) 0.0095(9) -0.0002(8) 0.0041(9)
F2 0.0374(12) 0.093(2) 0.0345(11) 0.0200(12) 0.0089(9) -0.0149(12)
F3 0.118(2) 0.0473(14) 0.0456(14) -0.0046(11) 0.0061(14) 0.0326(15)
F4 0.0596(15) 0.071(2) 0.0454(13) 0.0160(12) -0.0193(11) -0.0390(13)
C41 0.0167(13) 0.0207(15) 0.0172(14) 0.0009(11) -0.0016(11) -0.0016(11)
N74 0.050(2) 0.027(2) 0.0304(15) 0.0091(13) -0.0090(13) -0.0044(13)
B1 0.026(2) 0.026(2) 0.017(2) -0.0001(14) 0.0018(13) -0.0052(14)
C42 0.0167(14) 0.026(2) 0.0205(14) 0.0023(12) -0.0040(11) -0.0065(12)
C43 0.0221(15) 0.0180(14) 0.0161(13) 0.0031(11) 0.0059(12) -0.0009(12)
N44 0.0209(13) 0.0222(13) 0.0220(12) -0.0016(10) 0.0015(10) -0.0043(10)

loop_
_atom_site_label
_atom_site_type_symbol
_atom_site_fract_x
_atom_site_fract_y
_atom_site_fract_z
_atom_site_U_iso_or_equiv
_atom_site_thermal_displace_type
_atom_site_occupancy
_atom_site_calc_flag
_atom_site_refinement_flags
_atom_site_disorder_group
Ag1 Ag 0.41847(3) 0.14952(2) 0.014230(13) 0.01875(7) Uani 1 d . .
S1 S 0.66684(9) 0.14049(5) 0.11808(4) 0.01899(15) Uani 1 d . .
N4 N 0.2581(3) 0.0862(2) 0.14451(14) 0.0162(5) Uani 1 d . .
N7 N 0.3390(3) 0.2954(2) 0.10014(14) 0.0168(5) Uani 1 d . .
C3 C 0.3926(3) 0.0286(2) 0.1902(2) 0.0184(6) Uani 1 d . .
H3A H 0.4235(3) -0.0296(2) 0.1552(2) 0.022 Uiso 1 calc R .
H3B H 0.3421(3) 0.0041(2) 0.2442(2) 0.022 Uiso 1 calc R .
C8 C 0.4800(4) 0.3148(2) 0.1637(2) 0.0203(6) Uani 1 d . .
H8A H 0.4443(4) 0.2865(2) 0.2191(2) 0.024 Uiso 1 calc R .
H8B H 0.4915(4) 0.3871(2) 0.1713(2) 0.024 Uiso 1 calc R .
C6 C 0.1729(4) 0.2651(2) 0.1414(2) 0.0200(6) Uani 1 d . .
H6A H 0.0814(4) 0.2561(2) 0.0967(2) 0.024 Uiso 1 calc R .
H6B H 0.1338(4) 0.3191(2) 0.1794(2) 0.024 Uiso 1 calc R .
C2 C 0.5599(4) 0.0860(2) 0.2108(2) 0.0203(6) Uani 1 d . .
H2A H 0.6443(4) 0.0411(2) 0.2397(2) 0.024 Uiso 1 calc R .
H2B H 0.5311(4) 0.1395(2) 0.2514(2) 0.024 Uiso 1 calc R .
C5 C 0.1869(4) 0.1701(2) 0.1936(2) 0.0182(6) Uani 1 d . .
H5A H 0.2638(4) 0.1822(2) 0.2439(2) 0.022 Uiso 1 calc R .
H5B H 0.0687(4) 0.1523(2) 0.2146(2) 0.022 Uiso 1 calc R .
C9 C 0.6589(4) 0.2729(2) 0.1405(2) 0.0203(6) Uani 1 d . .
H9A H 0.7419(4) 0.2870(2) 0.1880(2) 0.024 Uiso 1 calc R .
H9B H 0.7017(4) 0.3086(2) 0.0897(2) 0.024 Uiso 1 calc R .
C71 C 0.3108(4) 0.3850(2) 0.0473(2) 0.0225(6) Uani 1 d . .
H71A H 0.4262(4) 0.4131(2) 0.0317(2) 0.027 Uiso 1 calc R .
H71B H 0.2472(4) 0.4350(2) 0.0811(2) 0.027 Uiso 1 calc R .
C73 C 0.1659(4) 0.4521(2) -0.0824(2) 0.0260(7) Uani 1 d . .
C72 C 0.2058(5) 0.3627(2) -0.0339(2) 0.0379(8) Uani 1 d . .
H72A H 0.2739(5) 0.3168(2) -0.0700(2) 0.045 Uiso 1 calc R .
H72B H 0.0945(5) 0.3295(2) -0.0186(2) 0.045 Uiso 1 calc R .
F1 F 0.8477(2) 0.22139(15) -0.04577(11) 0.0372(5) Uani 1 d . .
F2 F 0.8681(3) 0.2996(2) -0.17300(13) 0.0549(6) Uani 1 d . .
F3 F 0.6942(4) 0.3607(2) -0.07077(15) 0.0702(8) Uani 1 d . .
F4 F 0.6198(3) 0.2215(2) -0.13905(14) 0.0587(7) Uani 1 d . .
C41 C 0.1208(3) 0.0236(2) 0.1070(2) 0.0182(6) Uani 1 d . .
H41A H 0.1752(3) -0.0207(2) 0.0645(2) 0.022 Uiso 1 calc R .
H41B H 0.0352(3) 0.0661(2) 0.0763(2) 0.022 Uiso 1 calc R .
N74 N 0.1346(4) 0.5206(2) -0.1209(2) 0.0360(7) Uani 1 d . .
B1 B 0.7576(5) 0.2764(3) -0.1073(2) 0.0231(7) Uani 1 d . .
C42 C 0.0200(4) -0.0404(2) 0.1728(2) 0.0211(6) Uani 1 d . .
H42A H 0.0977(4) -0.0933(2) 0.1951(2) 0.025 Uiso 1 calc R .
H42B H -0.0173(4) 0.0011(2) 0.2214(2) 0.025 Uiso 1 calc R .
C43 C -0.1339(4) -0.0838(2) 0.1308(2) 0.0187(6) Uani 1 d . .
N44 N -0.2539(3) -0.1128(2) 0.0949(2) 0.0217(5) Uani 1 d . .

loop_
_atom_type_symbol
_atom_type_description
_atom_type_scat_dispersion_real
_atom_type_scat_dispersion_imag
_atom_type_scat_source
C C 0.0033 0.0016 'International Tables Vol C Tables 4.2.6.8 and 6.1.1.4'
H H 0.0000 0.0000 'International Tables Vol C Tables 4.2.6.8 and 6.1.1.4'
B B 0.0013 0.0007 'International Tables Vol C Tables 4.2.6.8 and 6.1.1.4'
N N 0.0061 0.0033 'International Tables Vol C Tables 4.2.6.8 and 6.1.1.4'
F F 0.0171 0.0103 'International Tables Vol C Tables 4.2.6.8 and 6.1.1.4'
S S 0.1246 0.1234 'International Tables Vol C Tables 4.2.6.8 and 6.1.1.4'
Ag Ag -0.8971 1.1015 'International Tables Vol C Tables 4.2.6.8 and 6.1.1.4'

loop_
_geom_angle_atom_site_label_1
_geom_angle_atom_site_label_2
_geom_angle_atom_site_label_3
_geom_angle
_geom_angle_site_symmetry_1
_geom_angle_site_symmetry_3
_geom_angle_publ_flag
N44 Ag1 N7 118.13(8) 3 . y
N44 Ag1 S1 159.26(7) 3 . y
N7 Ag1 S1 82.57(5) . . y
N44 Ag1 N4 106.21(8) 3 . y
N7 Ag1 N4 73.09(7) . . y
S1 Ag1 N4 79.90(5) . . y
C9 S1 C2 103.12(13) . . ?
C9 S1 Ag1 92.94(9) . . ?
C2 S1 Ag1 101.50(9) . . ?
C41 N4 C3 112.2(2) . . ?
C41 N4 C5 113.0(2) . . ?
C3 N4 C5 114.3(2) . . ?
C41 N4 Ag1 102.66(15) . . ?
C3 N4 Ag1 103.5(2) . . ?
C5 N4 Ag1 109.9(2) . . ?
C8 N7 C71 109.3(2) . . ?
C8 N7 C6 111.7(2) . . ?
C71 N7 C6 110.6(2) . . ?
C8 N7 Ag1 109.2(2) . . ?
C71 N7 Ag1 112.6(2) . . ?
C6 N7 Ag1 103.3(2) . . ?
N4 C3 C2 114.1(2) . . ?
N7 C8 C9 114.6(2) . . ?
N7 C6 C5 114.3(2) . . ?
C3 C2 S1 114.5(2) . . ?
N4 C5 C6 113.1(2) . . ?
C8 C9 S1 116.3(2) . . ?
N7 C71 C72 112.1(2) . . ?
N74 C73 C72 179.1(3) . . ?
C73 C72 C71 112.0(3) . . ?
N4 C41 C42 114.3(2) . . ?
F3 B1 F2 110.2(3) . . ?
F3 B1 F4 109.4(3) . . ?
F2 B1 F4 108.8(3) . . ?
F3 B1 F1 109.3(3) . . ?
F2 B1 F1 109.9(3) . . ?
F4 B1 F1 109.2(3) . . ?
C43 C42 C41 108.9(2) . . ?
N44 C43 C42 175.9(3) . . ?
C43 N44 Ag1 157.5(2) . 3 ?

loop_
_geom_bond_atom_site_label_1
_geom_bond_atom_site_label_2
_geom_bond_distance
_geom_bond_site_symmetry_2
_geom_bond_publ_flag
Ag1 N44 2.166(2) 3 y
Ag1 N7 2.470(2) . y
Ag1 S1 2.4834(8) . y
Ag1 N4 2.539(2) . y
S1 C9 1.828(3) . ?
S1 C2 1.828(3) . ?
N4 C41 1.463(3) . ?
N4 C3 1.467(3) . ?
N4 C5 1.478(3) . ?
N7 C8 1.479(3) . ?
N7 C71 1.483(3) . ?
N7 C6 1.483(3) . ?
C3 C2 1.523(4) . ?
C8 C9 1.522(4) . ?
C6 C5 1.527(4) . ?
C71 C72 1.524(4) . ?
C73 N74 1.132(4) . ?
C73 C72 1.460(4) . ?
F1 B1 1.393(4) . ?
F2 B1 1.373(4) . ?
F3 B1 1.366(4) . ?
F4 B1 1.374(4) . ?
C41 C42 1.555(4) . ?
C42 C43 1.460(4) . ?
C43 N44 1.137(4) . ?
N44 Ag1 2.166(2) 3 ?

loop_
_geom_torsion_atom_site_label_1
_geom_torsion_atom_site_label_2
_geom_torsion_atom_site_label_3
_geom_torsion_atom_site_label_4
_geom_torsion
_geom_torsion_site_symmetry_1
_geom_torsion_site_symmetry_2
_geom_torsion_site_symmetry_3
_geom_torsion_site_symmetry_4
_geom_torsion_publ_flag
N44 Ag1 S1 C9 150.9(2) 3 . . . ?
N7 Ag1 S1 C9 -25.81(11) . . . . ?
N4 Ag1 S1 C9 -99.87(11) . . . . ?
N44 Ag1 S1 C2 -105.1(2) 3 . . . ?
N7 Ag1 S1 C2 78.22(11) . . . . ?
N4 Ag1 S1 C2 4.16(11) . . . . ?
N44 Ag1 N4 C41 12.4(2) 3 . . . ?
N7 Ag1 N4 C41 127.5(2) . . . . ?
S1 Ag1 N4 C41 -147.2(2) . . . . ?
N44 Ag1 N4 C3 129.4(2) 3 . . . ?
N7 Ag1 N4 C3 -115.5(2) . . . . ?
S1 Ag1 N4 C3 -30.27(15) . . . . ?
N44 Ag1 N4 C5 -108.1(2) 3 . . . ?
N7 Ag1 N4 C5 7.0(2) . . . . ?
S1 Ag1 N4 C5 92.3(2) . . . . ?
N44 Ag1 N7 C8 -172.5(2) 3 . . . ?
S1 Ag1 N7 C8 6.1(2) . . . . ?
N4 Ag1 N7 C8 87.8(2) . . . . ?
N44 Ag1 N7 C71 -50.9(2) 3 . . . ?
S1 Ag1 N7 C71 127.8(2) . . . . ?
N4 Ag1 N7 C71 -150.6(2) . . . . ?
N44 Ag1 N7 C6 68.4(2) 3 . . . ?
S1 Ag1 N7 C6 -112.9(2) . . . . ?
N4 Ag1 N7 C6 -31.24(15) . . . . ?
C41 N4 C3 C2 165.3(2) . . . . ?
C5 N4 C3 C2 -64.2(3) . . . . ?
Ag1 N4 C3 C2 55.3(2) . . . . ?
C71 N7 C8 C9 -100.6(3) . . . . ?
C6 N7 C8 C9 136.7(2) . . . . ?
Ag1 N7 C8 C9 23.0(3) . . . . ?
C8 N7 C6 C5 -61.1(3) . . . . ?
C71 N7 C6 C5 176.9(2) . . . . ?
Ag1 N7 C6 C5 56.2(2) . . . . ?
N4 C3 C2 S1 -56.5(3) . . . . ?
C9 S1 C2 C3 118.2(2) . . . . ?
Ag1 S1 C2 C3 22.4(2) . . . . ?
C41 N4 C5 C6 -95.0(3) . . . . ?
C3 N4 C5 C6 134.9(2) . . . . ?
Ag1 N4 C5 C6 19.0(3) . . . . ?
N7 C6 C5 N4 -53.9(3) . . . . ?
N7 C8 C9 S1 -55.4(3) . . . . ?
C2 S1 C9 C8 -51.3(2) . . . . ?
Ag1 S1 C9 C8 51.3(2) . . . . ?
C8 N7 C71 C72 164.3(3) . . . . ?
C6 N7 C71 C72 -72.3(3) . . . . ?
Ag1 N7 C71 C72 42.7(3) . . . . ?
N74 C73 C72 C71 159.1(229) . . . . ?
N7 C71 C72 C73 175.4(3) . . . . ?
C3 N4 C41 C42 59.4(3) . . . . ?
C5 N4 C41 C42 -71.7(3) . . . . ?
Ag1 N4 C41 C42 169.9(2) . . . . ?
N4 C41 C42 C43 168.9(2) . . . . ?
C41 C42 C43 N44 -28.9(41) . . . . ?
C42 C43 N44 Ag1 44.9(44) . . . 3 ?
